data_7122825
loop_
_publ_author_name
'Chambenahalli, Raju'
'Andrews, Alex P.'
'Ritter, Florian'
'Okuda, Jun'
'Venugopal, Ajay'

_publ_section_title
;
 Terminal Hydridozinc Cation
;
_journal_name_full 'Chemical Communications'
_journal_paper_doi 10.1039/C8CC09839E
_journal_year 2019
_chemical_formula_moiety 'C32 H12 B F24, C13 H31 N4 O2 Zn, C5 H12'
_chemical_formula_sum 'C50 H55 B F24 N4 O2 Zn'
_chemical_formula_weight 1276.16
_space_group_crystal_system monoclinic
_space_group_IT_number 14
_space_group_name_Hall '-P 2yn'
_space_group_name_H-M_alt 'P 1 21/n 1'
_symmetry_space_group_name_Hall '-P 2yn'
_symmetry_space_group_name_H-M 'P 1 21/n 1'
_atom_sites_solution_hydrogens geom
_audit_creation_method SHELXL-2017/1
_audit_update_record
;
2018-12-12 deposited with the CCDC.
2019-01-14 downloaded from the CCDC.
;
_cell_angle_alpha 90
_cell_angle_beta 90.62(3)
_cell_angle_gamma 90
_cell_formula_units_Z 4
_cell_length_a 16.61(7)
_cell_length_b 11.92(5)
_cell_length_c 28.25(13)
_cell_measurement_reflns_used 2726
_cell_measurement_temperature 150(2)
_cell_measurement_theta_max 18.81
_cell_measurement_theta_min 2.25
_cell_volume 5593(4)
_computing_cell_refinement 'APEX2/SAINT (Bruker, 2004)'
_computing_data_collection 'APEX2 (Bruker, 2004)'
_computing_data_reduction 'SAINT/XPREP (Bruker, 2004)'
_computing_molecular_graphics 'ORTEP3 (Farrugia, 1997) and Mercury (Bruno et al., 2002)'
_computing_publication_material 'SHELXL-2014 (Sheldrick, 2014)'
_computing_structure_refinement 'SHELXL-2017/1 (Sheldrick, 2017)'
_computing_structure_solution 'SHELXT 2013/5 (Sheldrick, 2013)'
_diffrn_ambient_temperature 150(2)
_diffrn_detector_area_resol_mean 0
_diffrn_measured_fraction_theta_full 1.000
_diffrn_measured_fraction_theta_max 0.975
_diffrn_measurement_device_type 'Bruker KAPPA APEX-II CCD'
_diffrn_measurement_method '\f and \w scans'
_diffrn_radiation_type MoK\a
_diffrn_radiation_wavelength 0.71073
_diffrn_reflns_av_R_equivalents 0.1291
_diffrn_reflns_av_unetI/netI 0.1226
_diffrn_reflns_Laue_measured_fraction_full 1.000
_diffrn_reflns_Laue_measured_fraction_max 0.975
_diffrn_reflns_limit_h_max 19
_diffrn_reflns_limit_h_min -19
_diffrn_reflns_limit_k_max 14
_diffrn_reflns_limit_k_min -14
_diffrn_reflns_limit_l_max 33
_diffrn_reflns_limit_l_min -33
_diffrn_reflns_number 39481
_diffrn_reflns_point_group_measured_fraction_full 1.000
_diffrn_reflns_point_group_measured_fraction_max 0.975
_diffrn_reflns_theta_full 24.999
_diffrn_reflns_theta_max 24.999
_diffrn_reflns_theta_min 0.721
_diffrn_source 'sealed tube'
_exptl_absorpt_coefficient_mu 0.561
_exptl_absorpt_correction_T_max 0.972
_exptl_absorpt_correction_T_min 0.877
_exptl_absorpt_correction_type multi-scan
_exptl_absorpt_process_details SADABS
_exptl_crystal_colour colourless
_exptl_crystal_density_diffrn 1.515
_exptl_crystal_density_meas 1.516
_exptl_crystal_density_method NONE
_exptl_crystal_description plate
_exptl_crystal_F_000 2600
_exptl_crystal_size_max 0.240
_exptl_crystal_size_mid 0.120
_exptl_crystal_size_min 0.050
_refine_diff_density_max 0.676
_refine_diff_density_min -0.648
_refine_diff_density_rms 0.090
_refine_ls_extinction_method none
_refine_ls_goodness_of_fit_ref 1.021
_refine_ls_hydrogen_treatment constr
_refine_ls_matrix_type full
_refine_ls_number_parameters 740
_refine_ls_number_reflns 9851
_refine_ls_number_restraints 6
_refine_ls_restrained_S_all 1.033
_refine_ls_R_factor_all 0.1407
_refine_ls_R_factor_gt 0.0730
_refine_ls_shift/su_max 0.001
_refine_ls_shift/su_mean 0.000
_refine_ls_structure_factor_coef Fsqd
_refine_ls_weighting_details 'w=1/[\s^2^(Fo^2^)+(0.0887P)^2^+7.9122P] where P=(Fo^2^+2Fc^2^)/3'
_refine_ls_weighting_scheme calc
_refine_ls_wR_factor_gt 0.1647
_refine_ls_wR_factor_ref 0.2035
_reflns_Friedel_coverage 0.000
_reflns_number_gt 5897
_reflns_number_total 9851
_reflns_threshold_expression 'I > 2\s(I)'
_cod_data_source_file c8cc09839e2.cif
_cod_data_source_block compound3
_cod_original_cell_volume 5596(42)
_cod_database_code 7122825
_shelx_shelxl_version_number 2017/1
_shelx_space_group_comment
;
The symmetry employed for this shelxl refinement is uniquely defined
by the following loop, which should always be used as a source of
symmetry information in preference to the above space-group names.
They are only intended as comments.
;
_shelx_estimated_absorpt_t_min 0.877
_shelx_estimated_absorpt_t_max 0.972

loop_
_space_group_symop_operation_xyz
'x, y, z'
'-x+1/2, y+1/2, -z+1/2'
'-x, -y, -z'
'x-1/2, -y-1/2, z-1/2'

loop_
_atom_site_label
_atom_site_type_symbol
_atom_site_fract_x
_atom_site_fract_y
_atom_site_fract_z
_atom_site_U_iso_or_equiv
_atom_site_adp_type
_atom_site_occupancy
_atom_site_site_symmetry_order
_atom_site_calc_flag
_atom_site_refinement_flags_posn
_atom_site_refinement_flags_adp
C1 C 0.2407(6) 1.1636(7) 0.5806(3) 0.057(3) Uani 1 1 d . .
H1A H 0.205468 1.222816 0.567168 0.068 Uiso 1 1 calc R U
H1B H 0.297254 1.188047 0.576807 0.068 Uiso 1 1 calc R U
C2 C 0.2277(6) 1.0578(8) 0.5537(3) 0.057(3) Uani 1 1 d . .
H2A H 0.247725 1.067341 0.521080 0.069 Uiso 1 1 calc R U
H2B H 0.169296 1.041867 0.551696 0.069 Uiso 1 1 calc R U
C3 C 0.3579(6) 0.9638(8) 0.5648(3) 0.058(3) Uani 1 1 d . .
H3A H 0.381567 1.033487 0.576971 0.087 Uiso 1 1 calc R U
H3B H 0.385081 0.899483 0.579519 0.087 Uiso 1 1 calc R U
H3C H 0.364432 0.960474 0.530414 0.087 Uiso 1 1 calc R U
C4 C 0.2383(7) 0.8528(8) 0.5569(3) 0.073(3) Uani 1 1 d . .
H4A H 0.266424 0.789996 0.572099 0.110 Uiso 1 1 calc R U
H4B H 0.180495 0.847216 0.563019 0.110 Uiso 1 1 calc R U
H4C H 0.247318 0.850450 0.522671 0.110 Uiso 1 1 calc R U
C5 C 0.2737(6) 1.2281(7) 0.6613(3) 0.053(2) Uani 1 1 d . .
H5A H 0.247094 1.241387 0.691944 0.064 Uiso 1 1 calc R U
H5B H 0.278221 1.301066 0.644766 0.064 Uiso 1 1 calc R U
C6 C 0.3577(6) 1.1803(8) 0.6701(3) 0.057(3) Uani 1 1 d . .
H6A H 0.387289 1.178582 0.639944 0.069 Uiso 1 1 calc R U
H6B H 0.387376 1.230185 0.692241 0.069 Uiso 1 1 calc R U
C7 C 0.4364(5) 1.0105(9) 0.6859(3) 0.065(3) Uani 1 1 d . .
H7A H 0.434046 0.934749 0.699276 0.098 Uiso 1 1 calc R U
H7B H 0.451036 1.005876 0.652402 0.098 Uiso 1 1 calc R U
H7C H 0.476968 1.054624 0.703089 0.098 Uiso 1 1 calc R U
C8 C 0.3369(6) 1.0701(9) 0.7424(3) 0.064(3) Uani 1 1 d . .
H8A H 0.335505 0.993632 0.755032 0.097 Uiso 1 1 calc R U
H8B H 0.378843 1.113205 0.758919 0.097 Uiso 1 1 calc R U
H8C H 0.284570 1.106108 0.747046 0.097 Uiso 1 1 calc R U
C9 C 0.1364(5) 1.1591(8) 0.6417(3) 0.051(2) Uani 1 1 d . .
H9A H 0.105410 1.130608 0.614153 0.061 Uiso 1 1 calc R U
H9B H 0.122048 1.238923 0.646331 0.061 Uiso 1 1 calc R U
C10 C 0.1140(5) 1.0934(7) 0.6851(3) 0.049(2) Uani 1 1 d . .
H10A H 0.137062 1.130697 0.713493 0.059 Uiso 1 1 calc R U
H10B H 0.054646 1.093341 0.688218 0.059 Uiso 1 1 calc R U
C11 C 0.1386(7) 0.9244(9) 0.7308(4) 0.083(4) Uani 1 1 d . .
H11A H 0.173918 0.965762 0.752665 0.125 Uiso 1 1 calc R U
H11B H 0.083013 0.928477 0.741883 0.125 Uiso 1 1 calc R U
H11C H 0.155695 0.845800 0.729509 0.125 Uiso 1 1 calc R U
C12 C 0.0893(6) 0.9097(9) 0.6509(4) 0.081(3) Uani 1 1 d . .
H12A H 0.091793 0.941757 0.618972 0.122 Uiso 1 1 calc R U
H12B H 0.106637 0.831181 0.649966 0.122 Uiso 1 1 calc R U
H12C H 0.033954 0.913858 0.662340 0.122 Uiso 1 1 calc R U
C13 C 0.3133(6) 0.7628(8) 0.6940(4) 0.069(3) Uani 1 1 d . .
H13 H 0.329982 0.687722 0.688554 0.082 Uiso 1 1 calc R U
C14 C 0.7040(4) 0.5877(6) 0.5918(2) 0.0306(17) Uani 1 1 d . .
C15 C 0.6691(5) 0.5552(7) 0.6348(2) 0.0340(18) Uani 1 1 d . .
H15 H 0.676641 0.480061 0.645154 0.041 Uiso 1 1 calc R U
C16 C 0.6241(5) 0.6269(7) 0.6632(2) 0.0361(19) Uani 1 1 d . .
C17 C 0.6119(4) 0.7370(7) 0.6500(3) 0.0368(18) Uani 1 1 d . .
H17 H 0.582676 0.787007 0.669541 0.044 Uiso 1 1 calc R U
C18 C 0.6437(4) 0.7730(6) 0.6069(3) 0.0333(18) Uani 1 1 d . .
C19 C 0.6871(4) 0.7013(6) 0.5780(2) 0.0270(16) Uani 1 1 d . .
H19 H 0.706074 0.727975 0.548450 0.032 Uiso 1 1 calc R U
C20 C 0.6269(6) 0.8908(7) 0.5919(3) 0.047(2) Uani 1 1 d . .
C21 C 0.5908(6) 0.5852(8) 0.7093(3) 0.051(2) Uani 1 1 d . .
C22 C 0.6767(4) 0.4396(6) 0.5251(2) 0.0273(16) Uani 1 1 d . .
C23 C 0.6252(4) 0.3544(6) 0.5428(2) 0.0292(17) Uani 1 1 d . .
H23 H 0.635397 0.324848 0.573545 0.035 Uiso 1 1 calc R U
C24 C 0.5599(4) 0.3126(6) 0.5164(3) 0.0322(18) Uani 1 1 d . .
C25 C 0.5446(4) 0.3520(7) 0.4704(3) 0.0353(18) Uani 1 1 d . .
H25 H 0.501463 0.322182 0.452025 0.042 Uiso 1 1 calc R U
C26 C 0.5936(4) 0.4354(6) 0.4523(3) 0.0326(18) Uani 1 1 d . .
C27 C 0.6571(4) 0.4803(6) 0.4801(2) 0.0281(16) Uani 1 1 d . .
H27 H 0.687737 0.540510 0.467604 0.034 Uiso 1 1 calc R U
C28 C 0.5066(5) 0.2238(7) 0.5359(3) 0.044(2) Uani 1 1 d . .
C29 C 0.5806(5) 0.4787(8) 0.4029(3) 0.043(2) Uani 1 1 d . .
C30 C 0.7994(4) 0.4054(6) 0.5914(2) 0.0274(17) Uani 1 1 d . .
C31 C 0.8410(4) 0.4407(6) 0.6326(2) 0.0311(17) Uani 1 1 d . .
H31 H 0.837176 0.517353 0.641391 0.037 Uiso 1 1 calc R U
C32 C 0.8871(4) 0.3704(7) 0.6609(2) 0.0347(19) Uani 1 1 d . .
C33 C 0.8949(4) 0.2569(7) 0.6487(3) 0.0384(19) Uani 1 1 d . .
H33 H 0.925982 0.207351 0.667907 0.046 Uiso 1 1 calc R U
C34 C 0.8561(4) 0.2184(6) 0.6080(2) 0.0314(17) Uani 1 1 d . .
C35 C 0.8094(4) 0.2915(6) 0.5796(2) 0.0300(17) Uani 1 1 d . .
H35 H 0.784087 0.263152 0.551799 0.036 Uiso 1 1 calc R U
C36 C 0.8631(5) 0.0963(7) 0.5957(3) 0.046(2) Uani 1 1 d . .
C37 C 0.9286(5) 0.4106(8) 0.7053(3) 0.045(2) Uani 1 1 d . .
C38 C 0.8200(4) 0.5497(6) 0.5230(2) 0.0286(17) Uani 1 1 d . .
C39 C 0.8417(4) 0.4919(6) 0.4803(2) 0.0290(17) Uani 1 1 d . .
H39 H 0.813870 0.424924 0.472167 0.035 Uiso 1 1 calc R U
C40 C 0.9018(4) 0.5304(6) 0.4505(2) 0.0291(16) Uani 1 1 d . .
C41 C 0.9464(4) 0.6256(6) 0.4619(3) 0.0305(17) Uani 1 1 d . .
H41 H 0.987531 0.651587 0.441586 0.037 Uiso 1 1 calc R U
C42 C 0.9292(4) 0.6822(6) 0.5040(3) 0.0302(17) Uani 1 1 d . .
C43 C 0.8669(4) 0.6449(6) 0.5334(2) 0.0281(17) Uani 1 1 d . .
H43 H 0.856048 0.685724 0.561446 0.034 Uiso 1 1 calc R U
C44 C 0.9158(4) 0.4699(7) 0.4045(3) 0.0357(18) Uani 1 1 d . .
C45 C 0.9755(5) 0.7855(7) 0.5160(3) 0.0382(19) Uani 1 1 d . .
C46 C 0.6325(9) 1.2154(11) 0.6706(4) 0.103(4) Uani 1 1 d . .
H46A H 0.665340 1.200354 0.642734 0.154 Uiso 1 1 calc R U
H46B H 0.595452 1.152619 0.675663 0.154 Uiso 1 1 calc R U
H46C H 0.601527 1.284425 0.665606 0.154 Uiso 1 1 calc R U
C47 C 0.6842(9) 1.2283(15) 0.7117(5) 0.130(6) Uani 1 1 d . .
H47A H 0.715981 1.159024 0.716937 0.156 Uiso 1 1 calc R U
H47B H 0.722077 1.291280 0.706846 0.156 Uiso 1 1 calc R U
C48 C 0.6350(5) 1.2500(7) 0.7517(3) 0.0361(18) Uani 1 1 d . .
H48A H 0.603902 1.319767 0.746287 0.043 Uiso 1 1 calc R U
H48B H 0.596350 1.187655 0.755740 0.043 Uiso 1 1 calc R U
C49 C 0.6809(8) 1.2609(14) 0.7914(5) 0.117(5) Uani 1 1 d . .
H49A H 0.719903 1.322602 0.786969 0.141 Uiso 1 1 calc R U
H49B H 0.711734 1.190845 0.796648 0.141 Uiso 1 1 calc R U
C50 C 0.6310(7) 1.2849(9) 0.8346(4) 0.080(3) Uani 1 1 d . .
H50A H 0.666436 1.292075 0.862385 0.120 Uiso 1 1 calc R U
H50B H 0.601143 1.355005 0.829884 0.120 Uiso 1 1 calc R U
H50C H 0.592976 1.223264 0.839562 0.120 Uiso 1 1 calc R U
N1 N 0.2234(4) 1.1502(5) 0.6320(2) 0.0350(15) Uani 1 1 d . .
N2 N 0.2697(4) 0.9606(5) 0.5764(2) 0.0437(17) Uani 1 1 d . .
N3 N 0.3552(4) 1.0662(6) 0.6902(2) 0.0416(17) Uani 1 1 d . .
N4 N 0.1435(4) 0.9742(6) 0.6833(2) 0.0418(16) Uani 1 1 d . .
O1 O 0.2965(4) 0.8193(5) 0.6570(2) 0.0628(18) Uani 1 1 d . .
O2 O 0.3112(4) 0.7910(6) 0.7355(2) 0.0648(19) Uani 1 1 d . .
B1 B 0.7503(5) 0.4964(6) 0.5578(2) 0.0287(19) Uani 1 1 d . .
F1 F 0.5538(4) 0.4845(5) 0.70535(18) 0.0742(17) Uani 1 1 d . .
F2 F 0.5315(5) 0.6488(5) 0.7265(2) 0.101(2) Uani 1 1 d . .
F3 F 0.6446(4) 0.5743(8) 0.7426(2) 0.135(4) Uani 1 1 d . .
F4 F 0.5483(4) 0.9086(5) 0.5818(3) 0.095(2) Uani 1 1 d . .
F5 F 0.6431(5) 0.9664(5) 0.6258(2) 0.110(3) Uani 1 1 d . .
F6 F 0.6671(4) 0.9249(4) 0.5538(2) 0.0732(18) Uani 1 1 d . .
F7 F 0.4286(3) 0.2433(5) 0.5291(3) 0.087(2) Uani 1 1 d . .
F8 F 0.5204(4) 0.1230(5) 0.5184(2) 0.092(2) Uani 1 1 d . .
F9 F 0.5138(4) 0.2106(5) 0.58289(19) 0.085(2) Uani 1 1 d . .
F13 F 0.8355(4) 0.0685(4) 0.55345(19) 0.0713(17) Uani 1 1 d . .
F14 F 0.8235(5) 0.0329(5) 0.6267(2) 0.111(3) Uani 1 1 d . .
F15 F 0.9391(4) 0.0607(5) 0.5979(3) 0.103(3) Uani 1 1 d . .
F16 F 0.8821(4) 0.3968(6) 0.74352(17) 0.0810(19) Uani 1 1 d . .
F17 F 0.9981(3) 0.3592(4) 0.71453(18) 0.0675(15) Uani 1 1 d . .
F18 F 0.9462(4) 0.5215(5) 0.70383(18) 0.0641(15) Uani 1 1 d . .
F19 F 0.9701(4) 0.8157(5) 0.5621(2) 0.091(2) Uani 1 1 d . .
F20 F 1.0548(3) 0.7757(4) 0.5094(2) 0.0707(16) Uani 1 1 d . .
F21 F 0.9526(4) 0.8744(5) 0.4919(3) 0.107(3) Uani 1 1 d . .
F22 F 0.8956(5) 0.5327(5) 0.36754(17) 0.097(2) Uani 1 1 d . .
F23 F 0.9924(3) 0.4444(6) 0.3972(2) 0.091(2) Uani 1 1 d . .
F24 F 0.8766(4) 0.3764(5) 0.39916(19) 0.090(2) Uani 1 1 d . .
Zn1 Zn 0.26163(5) 0.97689(7) 0.65286(3) 0.0308(2) Uani 1 1 d . .
F10 F 0.5164(5) 0.5415(7) 0.3979(2) 0.125(3) Uani 1 1 d . .
F11 F 0.5625(4) 0.3946(5) 0.37245(18) 0.0846(19) Uani 1 1 d . .
F12 F 0.6413(5) 0.5248(8) 0.3845(2) 0.130(3) Uani 1 1 d . U

loop_
_atom_site_aniso_label
_atom_site_aniso_U_11
_atom_site_aniso_U_22
_atom_site_aniso_U_33
_atom_site_aniso_U_23
_atom_site_aniso_U_13
_atom_site_aniso_U_12
C1 0.075(7) 0.063(6) 0.033(4) 0.024(4) 0.017(5) 0.023(5)
C2 0.064(6) 0.080(7) 0.028(4) 0.002(4) -0.003(4) 0.030(5)
C3 0.065(6) 0.071(7) 0.039(5) 0.001(5) 0.012(4) 0.021(5)
C4 0.095(8) 0.067(7) 0.057(6) -0.029(5) -0.014(6) 0.007(6)
C5 0.072(6) 0.027(5) 0.060(6) -0.001(4) 0.013(5) -0.006(4)
C6 0.058(6) 0.056(7) 0.058(6) -0.017(5) 0.006(5) -0.021(5)
C7 0.034(5) 0.099(8) 0.063(6) 0.001(6) -0.003(4) 0.005(5)
C8 0.090(8) 0.080(7) 0.024(4) -0.009(4) 0.004(5) 0.003(6)
C9 0.045(5) 0.046(6) 0.061(6) 0.006(4) 0.007(4) 0.018(4)
C10 0.047(5) 0.044(6) 0.055(5) 0.002(5) 0.004(4) 0.006(4)
C11 0.087(8) 0.080(8) 0.084(8) 0.056(7) 0.052(6) 0.042(6)
C12 0.045(6) 0.074(8) 0.126(10) -0.044(8) 0.009(6) -0.007(5)
C13 0.097(8) 0.046(6) 0.064(7) 0.026(5) 0.040(6) 0.035(6)
C14 0.036(4) 0.033(5) 0.023(4) 0.003(3) -0.001(3) -0.008(3)
C15 0.038(4) 0.038(5) 0.026(4) -0.002(3) -0.001(3) -0.002(4)
C16 0.042(5) 0.041(5) 0.026(4) -0.005(4) 0.011(3) -0.011(4)
C17 0.038(4) 0.039(5) 0.034(4) -0.009(4) 0.004(4) -0.006(3)
C18 0.038(4) 0.027(4) 0.035(4) 0.001(4) 0.000(3) 0.001(3)
C19 0.031(4) 0.029(4) 0.021(3) 0.004(3) 0.001(3) -0.005(3)
C20 0.056(6) 0.031(5) 0.053(5) 0.003(4) 0.007(5) 0.002(4)
C21 0.058(6) 0.062(7) 0.035(5) -0.003(5) 0.013(4) -0.005(5)
C22 0.033(4) 0.022(4) 0.027(4) -0.001(3) 0.002(3) -0.003(3)
C23 0.035(4) 0.027(4) 0.026(4) 0.001(3) 0.004(3) 0.003(3)
C24 0.031(4) 0.026(4) 0.040(4) 0.003(4) 0.008(3) -0.004(3)
C25 0.029(4) 0.039(5) 0.038(4) -0.008(4) 0.000(3) -0.005(4)
C26 0.029(4) 0.035(5) 0.033(4) 0.003(3) 0.003(3) -0.002(3)
C27 0.024(4) 0.032(4) 0.028(4) 0.003(3) 0.004(3) -0.004(3)
C28 0.039(5) 0.042(6) 0.051(5) -0.009(4) 0.013(4) -0.011(4)
C29 0.039(5) 0.058(6) 0.033(4) 0.004(4) -0.006(4) -0.010(5)
C30 0.030(4) 0.028(5) 0.025(4) 0.000(3) 0.002(3) -0.004(3)
C31 0.037(4) 0.030(4) 0.026(4) 0.006(3) 0.000(3) -0.004(3)
C32 0.033(4) 0.048(5) 0.023(4) 0.008(4) -0.003(3) -0.004(4)
C33 0.032(4) 0.045(6) 0.038(4) 0.007(4) -0.010(4) 0.007(3)
C34 0.035(4) 0.028(5) 0.032(4) 0.008(3) 0.002(3) 0.001(3)
C35 0.032(4) 0.033(5) 0.025(4) 0.002(3) 0.002(3) 0.001(3)
C36 0.057(6) 0.033(5) 0.048(5) 0.011(4) -0.008(4) 0.006(4)
C37 0.035(5) 0.061(7) 0.040(5) 0.001(5) -0.011(4) 0.001(4)
C38 0.027(4) 0.035(5) 0.024(4) 0.002(3) -0.001(3) 0.003(3)
C39 0.029(4) 0.029(5) 0.028(4) -0.002(3) -0.002(3) -0.002(3)
C40 0.027(4) 0.032(4) 0.029(4) 0.001(3) -0.003(3) 0.006(3)
C41 0.033(4) 0.023(4) 0.036(4) 0.003(3) 0.004(3) 0.003(3)
C42 0.027(4) 0.023(4) 0.040(4) 0.002(3) -0.004(3) -0.001(3)
C43 0.030(4) 0.026(4) 0.028(4) -0.006(3) -0.003(3) 0.006(3)
C44 0.034(4) 0.045(5) 0.029(4) -0.007(4) 0.004(3) 0.000(4)
C45 0.036(5) 0.040(5) 0.039(4) 0.001(4) -0.002(4) -0.010(4)
C46 0.129(12) 0.093(10) 0.087(9) 0.006(8) 0.029(9) -0.018(8)
C47 0.098(11) 0.187(17) 0.104(11) 0.044(11) -0.006(9) 0.023(11)
C48 0.047(5) 0.031(5) 0.031(4) 0.017(3) 0.010(4) -0.004(4)
C49 0.081(9) 0.157(14) 0.114(12) 0.046(10) 0.022(9) 0.031(9)
C50 0.102(9) 0.060(7) 0.079(8) -0.006(6) -0.004(7) 0.002(6)
N1 0.045(4) 0.033(4) 0.027(3) 0.006(3) 0.005(3) 0.001(3)
N2 0.053(4) 0.044(4) 0.034(3) -0.008(3) 0.000(3) 0.004(3)
N3 0.038(4) 0.055(5) 0.032(3) 0.000(3) 0.000(3) 0.007(3)
N4 0.042(4) 0.026(4) 0.058(4) -0.001(3) 0.007(3) -0.003(3)
O1 0.105(5) 0.040(4) 0.044(3) 0.012(3) 0.017(3) 0.026(3)
O2 0.077(5) 0.070(5) 0.048(4) 0.026(3) 0.019(3) 0.022(4)
B1 0.038(5) 0.023(5) 0.025(4) 0.002(3) 0.006(4) 0.004(4)
F1 0.112(5) 0.062(4) 0.050(3) 0.004(3) 0.027(3) -0.029(4)
F2 0.142(6) 0.079(5) 0.084(4) 0.004(4) 0.081(4) 0.016(4)
F3 0.097(5) 0.270(11) 0.036(3) 0.051(5) -0.014(3) -0.075(6)
F4 0.058(4) 0.076(4) 0.151(6) 0.045(4) 0.015(4) 0.025(3)
F5 0.216(9) 0.031(3) 0.082(5) -0.013(3) -0.009(5) -0.008(4)
F6 0.091(4) 0.046(3) 0.083(4) 0.026(3) 0.049(3) 0.021(3)
F7 0.040(3) 0.072(4) 0.149(6) 0.042(4) 0.019(3) -0.012(3)
F8 0.122(5) 0.035(3) 0.121(5) -0.014(3) 0.074(4) -0.016(3)
F9 0.104(5) 0.093(5) 0.058(3) 0.018(3) 0.005(3) -0.062(4)
F13 0.105(5) 0.041(3) 0.067(4) -0.016(3) -0.036(3) 0.014(3)
F14 0.203(8) 0.031(3) 0.100(5) 0.019(3) 0.046(5) -0.004(4)
F15 0.077(4) 0.078(4) 0.153(7) -0.057(4) -0.046(4) 0.040(4)
F16 0.092(4) 0.124(6) 0.026(3) -0.003(3) 0.004(3) -0.031(4)
F17 0.069(4) 0.070(4) 0.062(3) -0.004(3) -0.031(3) 0.007(3)
F18 0.095(4) 0.048(3) 0.049(3) 0.000(3) -0.031(3) -0.001(3)
F19 0.115(5) 0.080(5) 0.078(4) -0.043(3) 0.025(4) -0.057(4)
F20 0.042(3) 0.059(4) 0.111(5) -0.016(3) -0.002(3) -0.015(3)
F21 0.113(5) 0.040(4) 0.167(7) 0.037(4) -0.082(5) -0.027(3)
F22 0.183(7) 0.080(4) 0.027(3) -0.001(3) -0.007(3) 0.051(4)
F23 0.056(4) 0.151(6) 0.066(4) -0.047(4) 0.012(3) 0.025(4)
F24 0.141(6) 0.072(4) 0.060(4) -0.042(3) 0.054(4) -0.044(4)
Zn1 0.0353(4) 0.0303(4) 0.0268(4) 0.0021(4) 0.0040(4) 0.0028(4)
F10 0.175(8) 0.151(7) 0.047(4) -0.006(4) -0.025(4) 0.110(6)
F11 0.137(6) 0.080(4) 0.036(3) -0.013(3) -0.012(3) -0.004(4)
F12 0.121(5) 0.203(7) 0.064(4) 0.066(4) -0.037(4) -0.091(5)

loop_
_atom_type_symbol
_atom_type_description
_atom_type_scat_dispersion_real
_atom_type_scat_dispersion_imag
_atom_type_scat_source
C C 0.0033 0.0016 'International Tables Vol C Tables 4.2.6.8 and 6.1.1.4'
H H 0.0000 0.0000 'International Tables Vol C Tables 4.2.6.8 and 6.1.1.4'
N N 0.0061 0.0033 'International Tables Vol C Tables 4.2.6.8 and 6.1.1.4'
O O 0.0106 0.0060 'International Tables Vol C Tables 4.2.6.8 and 6.1.1.4'
B B 0.0013 0.0007 'International Tables Vol C Tables 4.2.6.8 and 6.1.1.4'
F F 0.0171 0.0103 'International Tables Vol C Tables 4.2.6.8 and 6.1.1.4'
Zn Zn 0.2839 1.4301 'International Tables Vol C Tables 4.2.6.8 and 6.1.1.4'

loop_
_geom_angle_atom_site_label_1
_geom_angle_atom_site_label_2
_geom_angle_atom_site_label_3
_geom_angle
C2 C1 N1 112.2(7)
C2 C1 H1A 109.2
N1 C1 H1A 109.2
C2 C1 H1B 109.2
N1 C1 H1B 109.2
H1A C1 H1B 107.9
C1 C2 N2 112.0(7)
C1 C2 H2A 109.2
N2 C2 H2A 109.2
C1 C2 H2B 109.2
N2 C2 H2B 109.2
H2A C2 H2B 107.9
N2 C3 H3A 109.5
N2 C3 H3B 109.5
H3A C3 H3B 109.5
N2 C3 H3C 109.5
H3A C3 H3C 109.5
H3B C3 H3C 109.5
N2 C4 H4A 109.5
N2 C4 H4B 109.5
H4A C4 H4B 109.5
N2 C4 H4C 109.5
H4A C4 H4C 109.5
H4B C4 H4C 109.5
N1 C5 C6 111.3(7)
N1 C5 H5A 109.4
C6 C5 H5A 109.4
N1 C5 H5B 109.4
C6 C5 H5B 109.4
H5A C5 H5B 108.0
N3 C6 C5 112.2(7)
N3 C6 H6A 109.2
C5 C6 H6A 109.2
N3 C6 H6B 109.2
C5 C6 H6B 109.2
H6A C6 H6B 107.9
N3 C7 H7A 109.5
N3 C7 H7B 109.5
H7A C7 H7B 109.5
N3 C7 H7C 109.5
H7A C7 H7C 109.5
H7B C7 H7C 109.5
N3 C8 H8A 109.5
N3 C8 H8B 109.5
H8A C8 H8B 109.5
N3 C8 H8C 109.5
H8A C8 H8C 109.5
H8B C8 H8C 109.5
N1 C9 C10 111.4(7)
N1 C9 H9A 109.3
C10 C9 H9A 109.3
N1 C9 H9B 109.3
C10 C9 H9B 109.3
H9A C9 H9B 108.0
N4 C10 C9 112.3(7)
N4 C10 H10A 109.1
C9 C10 H10A 109.1
N4 C10 H10B 109.1
C9 C10 H10B 109.1
H10A C10 H10B 107.9
N4 C11 H11A 109.5
N4 C11 H11B 109.5
H11A C11 H11B 109.5
N4 C11 H11C 109.5
H11A C11 H11C 109.5
H11B C11 H11C 109.5
N4 C12 H12A 109.5
N4 C12 H12B 109.5
H12A C12 H12B 109.5
N4 C12 H12C 109.5
H12A C12 H12C 109.5
H12B C12 H12C 109.5
O2 C13 O1 129.4(9)
O2 C13 H13 115.3
O1 C13 H13 115.3
C15 C14 C19 114.5(7)
C15 C14 B1 121.3(7)
C19 C14 B1 123.8(6)
C16 C15 C14 123.8(8)
C16 C15 H15 118.1
C14 C15 H15 118.1
C17 C16 C15 120.3(7)
C17 C16 C21 119.7(7)
C15 C16 C21 120.0(8)
C16 C17 C18 118.2(7)
C16 C17 H17 120.9
C18 C17 H17 120.9
C19 C18 C17 121.8(7)
C19 C18 C20 120.5(7)
C17 C18 C20 117.7(7)
C18 C19 C14 121.4(7)
C18 C19 H19 119.3
C14 C19 H19 119.3
F6 C20 F5 105.8(8)
F6 C20 F4 105.8(8)
F5 C20 F4 103.4(8)
F6 C20 C18 115.0(7)
F5 C20 C18 113.2(8)
F4 C20 C18 112.7(7)
F3 C21 F2 107.2(8)
F3 C21 F1 106.2(8)
F2 C21 F1 101.4(8)
F3 C21 C16 113.8(8)
F2 C21 C16 114.0(8)
F1 C21 C16 113.2(7)
C27 C22 C23 115.6(6)
C27 C22 B1 121.8(6)
C23 C22 B1 122.3(6)
C24 C23 C22 122.1(7)
C24 C23 H23 119.0
C22 C23 H23 119.0
C25 C24 C23 120.4(7)
C25 C24 C28 118.7(7)
C23 C24 C28 120.9(7)
C26 C25 C24 118.8(7)
C26 C25 H25 120.6
C24 C25 H25 120.6
C25 C26 C27 120.3(7)
C25 C26 C29 120.7(7)
C27 C26 C29 119.0(7)
C22 C27 C26 122.6(7)
C22 C27 H27 118.7
C26 C27 H27 118.7
F8 C28 F7 106.1(7)
F8 C28 F9 104.5(8)
F7 C28 F9 103.8(7)
F8 C28 C24 113.7(7)
F7 C28 C24 113.8(8)
F9 C28 C24 113.9(7)
F12 C29 F10 111.0(10)
F12 C29 F11 103.5(8)
F10 C29 F11 100.3(7)
F12 C29 C26 115.1(7)
F10 C29 C26 114.0(7)
F11 C29 C26 111.4(8)
C35 C30 C31 115.0(6)
C35 C30 B1 123.9(6)
C31 C30 B1 120.9(7)
C32 C31 C30 124.1(7)
C32 C31 H31 118.0
C30 C31 H31 118.0
C31 C32 C33 119.6(7)
C31 C32 C37 122.4(8)
C33 C32 C37 118.0(7)
C34 C33 C32 118.6(7)
C34 C33 H33 120.7
C32 C33 H33 120.7
C33 C34 C35 120.9(7)
C33 C34 C36 118.3(7)
C35 C34 C36 120.8(7)
C34 C35 C30 121.8(7)
C34 C35 H35 119.1
C30 C35 H35 119.1
F13 C36 F15 106.4(8)
F13 C36 F14 106.4(8)
F15 C36 F14 105.2(8)
F13 C36 C34 115.2(7)
F15 C36 C34 112.0(7)
F14 C36 C34 110.9(8)
F17 C37 F16 107.0(7)
F17 C37 F18 105.6(7)
F16 C37 F18 105.8(7)
F17 C37 C32 113.9(7)
F16 C37 C32 111.7(7)
F18 C37 C32 112.5(7)
C43 C38 C39 114.8(6)
C43 C38 B1 125.1(6)
C39 C38 B1 119.9(6)
C40 C39 C38 122.5(7)
C40 C39 H39 118.7
C38 C39 H39 118.7
C39 C40 C41 120.9(7)
C39 C40 C44 119.0(7)
C41 C40 C44 120.1(7)
C40 C41 C42 118.5(7)
C40 C41 H41 120.8
C42 C41 H41 120.8
C41 C42 C43 120.5(7)
C41 C42 C45 118.9(7)
C43 C42 C45 120.6(7)
C38 C43 C42 122.8(7)
C38 C43 H43 118.6
C42 C43 H43 118.6
F24 C44 F22 105.8(7)
F24 C44 F23 105.4(8)
F22 C44 F23 104.1(7)
F24 C44 C40 115.3(7)
F22 C44 C40 111.7(7)
F23 C44 C40 113.7(6)
F21 C45 F20 106.1(7)
F21 C45 F19 105.2(8)
F20 C45 F19 103.6(6)
F21 C45 C42 113.7(7)
F20 C45 C42 113.7(7)
F19 C45 C42 113.5(6)
C47 C46 H46A 109.5
C47 C46 H46B 109.5
H46A C46 H46B 109.5
C47 C46 H46C 109.5
H46A C46 H46C 109.5
H46B C46 H46C 109.5
C48 C47 C46 108.3(12)
C48 C47 H47A 110.0
C46 C47 H47A 110.0
C48 C47 H47B 110.0
C46 C47 H47B 110.0
H47A C47 H47B 108.4
C49 C48 C47 110.6(10)
C49 C48 H48A 109.5
C47 C48 H48A 109.5
C49 C48 H48B 109.5
C47 C48 H48B 109.5
H48A C48 H48B 108.1
C48 C49 C50 112.3(11)
C48 C49 H49A 109.1
C50 C49 H49A 109.1
C48 C49 H49B 109.1
C50 C49 H49B 109.1
H49A C49 H49B 107.9
C49 C50 H50A 109.5
C49 C50 H50B 109.5
H50A C50 H50B 109.5
C49 C50 H50C 109.5
H50A C50 H50C 109.5
H50B C50 H50C 109.5
C9 N1 C5 113.3(7)
C9 N1 C1 111.8(6)
C5 N1 C1 111.1(7)
C9 N1 Zn1 107.0(5)
C5 N1 Zn1 105.9(5)
C1 N1 Zn1 107.3(5)
C4 N2 C2 110.5(7)
C4 N2 C3 106.2(7)
C2 N2 C3 109.8(7)
C4 N2 Zn1 114.8(6)
C2 N2 Zn1 108.9(5)
C3 N2 Zn1 106.5(5)
C6 N3 C8 110.7(7)
C6 N3 C7 110.2(7)
C8 N3 C7 106.4(7)
C6 N3 Zn1 107.0(5)
C8 N3 Zn1 110.1(6)
C7 N3 Zn1 112.6(6)
C11 N4 C12 108.3(9)
C11 N4 C10 109.2(7)
C12 N4 C10 108.2(7)
C11 N4 Zn1 115.5(6)
C12 N4 Zn1 108.0(6)
C10 N4 Zn1 107.4(5)
C13 O1 Zn1 128.1(6)
C14 B1 C30 109.3(6)
C14 B1 C38 115.3(6)
C30 B1 C38 104.4(7)
C14 B1 C22 104.3(7)
C30 B1 C22 114.0(6)
C38 B1 C22 109.8(6)
O1 Zn1 N3 103.4(4)
O1 Zn1 N4 103.3(3)
N3 Zn1 N4 117.9(4)
O1 Zn1 N2 87.3(3)
N3 Zn1 N2 118.7(3)
N4 Zn1 N2 117.5(3)
O1 Zn1 N1 168.2(2)
N3 Zn1 N1 82.7(3)
N4 Zn1 N1 82.0(3)
N2 Zn1 N1 80.9(3)

loop_
_geom_bond_atom_site_label_1
_geom_bond_atom_site_label_2
_geom_bond_distance
C1 C2 1.486(13)
C1 N1 1.495(11)
C1 H1A 0.9900
C1 H1B 0.9900
C2 N2 1.493(11)
C2 H2A 0.9900
C2 H2B 0.9900
C3 N2 1.505(12)
C3 H3A 0.9800
C3 H3B 0.9800
C3 H3C 0.9800
C4 N2 1.490(12)
C4 H4A 0.9800
C4 H4B 0.9800
C4 H4C 0.9800
C5 N1 1.492(11)
C5 C6 1.525(14)
C5 H5A 0.9900
C5 H5B 0.9900
C6 N3 1.475(12)
C6 H6A 0.9900
C6 H6B 0.9900
C7 N3 1.511(12)
C7 H7A 0.9800
C7 H7B 0.9800
C7 H7C 0.9800
C8 N3 1.509(12)
C8 H8A 0.9800
C8 H8B 0.9800
C8 H8C 0.9800
C9 N1 1.477(12)
C9 C10 1.505(13)
C9 H9A 0.9900
C9 H9B 0.9900
C10 N4 1.505(12)
C10 H10A 0.9900
C10 H10B 0.9900
C11 N4 1.470(12)
C11 H11A 0.9800
C11 H11B 0.9800
C11 H11C 0.9800
C12 N4 1.491(12)
C12 H12A 0.9800
C12 H12B 0.9800
C12 H12C 0.9800
C13 O2 1.221(12)
C13 O1 1.272(11)
C13 H13 0.9500
C14 C15 1.407(11)
C14 C19 1.435(11)
C14 B1 1.648(11)
C15 C16 1.395(11)
C15 H15 0.9500
C16 C17 1.380(12)
C16 C21 1.504(12)
C17 C18 1.398(11)
C17 H17 0.9500
C18 C19 1.391(11)
C18 C20 1.493(12)
C19 H19 0.9500
C20 F6 1.336(10)
C20 F5 1.342(11)
C20 F4 1.349(12)
C21 F3 1.299(11)
C21 F2 1.340(11)
C21 F1 1.353(11)
C22 C27 1.397(11)
C22 C23 1.423(11)
C22 B1 1.667(12)
C23 C24 1.403(11)
C23 H23 0.9500
C24 C25 1.401(12)
C24 C28 1.489(11)
C25 C26 1.386(11)
C25 H25 0.9500
C26 C27 1.413(11)
C26 C29 1.502(12)
C27 H27 0.9500
C28 F8 1.321(11)
C28 F7 1.329(11)
C28 F9 1.340(11)
C29 F12 1.265(11)
C29 F10 1.310(11)
C29 F11 1.354(10)
C30 C35 1.409(11)
C30 C31 1.411(10)
C30 B1 1.650(11)
C31 C32 1.384(11)
C31 H31 0.9500
C32 C33 1.403(12)
C32 C37 1.503(12)
C33 C34 1.391(11)
C33 H33 0.9500
C34 C35 1.410(10)
C34 C36 1.501(13)
C35 H35 0.9500
C36 F13 1.317(11)
C36 F15 1.332(11)
C36 F14 1.336(11)
C37 F17 1.330(10)
C37 F16 1.344(11)
C37 F18 1.354(11)
C38 C43 1.406(11)
C38 C39 1.437(11)
C38 B1 1.656(11)
C39 C40 1.390(11)
C39 H39 0.9500
C40 C41 1.392(11)
C40 C44 1.509(11)
C41 C42 1.399(11)
C41 H41 0.9500
C42 C43 1.406(11)
C42 C45 1.490(12)
C43 H43 0.9500
C44 F24 1.299(10)
C44 F22 1.324(10)
C44 F23 1.327(11)
C45 F21 1.314(10)
C45 F20 1.337(11)
C45 F19 1.354(11)
C46 C47 1.445(18)
C46 H46A 0.9800
C46 H46B 0.9800
C46 H46C 0.9800
C47 C48 1.425(16)
C47 H47A 0.9900
C47 H47B 0.9900
C48 C49 1.357(16)
C48 H48A 0.9900
C48 H48B 0.9900
C49 C50 1.509(16)
C49 H49A 0.9900
C49 H49B 0.9900
C50 H50A 0.9800
C50 H50B 0.9800
C50 H50C 0.9800
N1 Zn1 2.239(10)
N2 Zn1 2.175(11)
N3 Zn1 2.150(9)
N4 Zn1 2.151(10)
O1 Zn1 1.969(9)

loop_
_geom_hbond_atom_site_label_D
_geom_hbond_atom_site_label_H
_geom_hbond_atom_site_label_A
_geom_hbond_distance_DH
_geom_hbond_distance_HA
_geom_hbond_distance_DA
_geom_hbond_angle_DHA
_geom_hbond_site_symmetry_A
_geom_hbond_publ_flag
C2 H2B F21 0.99 2.56 3.348(16) 136.3 3_676 yes
C2 H2A F6 0.99 2.56 3.527(16) 165.5 3_676 yes
C3 H3C F8 0.98 2.57 3.285(14) 129.7 3_666 yes
C4 H4A O1 0.98 2.47 3.007(16) 114.1 . yes
C5 H5A O2 0.99 2.35 3.338(16) 174.4 2_556 yes
C5 H5B F12 0.99 2.61 3.519(15) 152.9 3_676 yes
C6 H6A F9 0.99 2.69 3.616(16) 155.9 1_565 yes
C8 H8A O2 0.98 2.51 3.360(19) 145.1 . yes
C10 H10A O2 0.99 2.54 3.473(14) 157.4 2_556 yes
C2 H2B F21 0.99 2.56 3.348(16) 136.3 3_676 yes
C2 H2A F6 0.99 2.56 3.527(16) 165.5 3_676 yes
C3 H3C F8 0.98 2.57 3.285(14) 129.7 3_666 yes
C4 H4A O1 0.98 2.47 3.007(16) 114.1 . yes
C5 H5A O2 0.99 2.35 3.338(16) 174.4 2_556 yes
C5 H5B F12 0.99 2.61 3.519(15) 152.9 3_676 yes
C8 H8A O2 0.98 2.51 3.360(19) 145.1 . yes
C10 H10A O2 0.99 2.54 3.473(14) 157.4 2_556 yes
C11 H11C O2 0.98 2.67 3.280(17) 120.8 . yes

loop_
_geom_torsion_atom_site_label_1
_geom_torsion_atom_site_label_2
_geom_torsion_atom_site_label_3
_geom_torsion_atom_site_label_4
_geom_torsion
N1 C1 C2 N2 -50.3(11)
N1 C5 C6 N3 -53.1(10)
N1 C9 C10 N4 -51.7(10)
C19 C14 C15 C16 -2.2(11)
B1 C14 C15 C16 -175.0(7)
C14 C15 C16 C17 -0.5(12)
C14 C15 C16 C21 -178.5(7)
C15 C16 C17 C18 1.9(11)
C21 C16 C17 C18 180.0(7)
C16 C17 C18 C19 -0.5(11)
C16 C17 C18 C20 177.2(7)
C17 C18 C19 C14 -2.3(11)
C20 C18 C19 C14 180.0(7)
C15 C14 C19 C18 3.6(10)
B1 C14 C19 C18 176.2(7)
C19 C18 C20 F6 -10.5(12)
C17 C18 C20 F6 171.7(7)
C19 C18 C20 F5 -132.2(9)
C17 C18 C20 F5 50.0(11)
C19 C18 C20 F4 110.9(9)
C17 C18 C20 F4 -66.9(10)
C17 C16 C21 F3 -103.8(10)
C15 C16 C21 F3 74.3(11)
C17 C16 C21 F2 19.6(12)
C15 C16 C21 F2 -162.3(8)
C17 C16 C21 F1 134.7(8)
C15 C16 C21 F1 -47.2(11)
C27 C22 C23 C24 1.1(10)
B1 C22 C23 C24 175.3(7)
C22 C23 C24 C25 1.9(11)
C22 C23 C24 C28 -179.6(7)
C23 C24 C25 C26 -2.0(11)
C28 C24 C25 C26 179.4(7)
C24 C25 C26 C27 -0.7(11)
C24 C25 C26 C29 178.8(7)
C23 C22 C27 C26 -3.9(10)
B1 C22 C27 C26 -178.2(7)
C25 C26 C27 C22 3.9(11)
C29 C26 C27 C22 -175.7(7)
C25 C24 C28 F8 75.2(10)
C23 C24 C28 F8 -103.3(9)
C25 C24 C28 F7 -46.4(10)
C23 C24 C28 F7 135.0(8)
C25 C24 C28 F9 -165.2(7)
C23 C24 C28 F9 16.3(11)
C25 C26 C29 F12 -157.7(9)
C27 C26 C29 F12 21.8(13)
C25 C26 C29 F10 72.3(11)
C27 C26 C29 F10 -108.2(10)
C25 C26 C29 F11 -40.4(11)
C27 C26 C29 F11 139.2(7)
C35 C30 C31 C32 -1.7(10)
B1 C30 C31 C32 -176.2(7)
C30 C31 C32 C33 0.7(11)
C30 C31 C32 C37 -178.1(7)
C31 C32 C33 C34 0.5(11)
C37 C32 C33 C34 179.3(7)
C32 C33 C34 C35 -0.5(11)
C32 C33 C34 C36 -178.7(7)
C33 C34 C35 C30 -0.7(11)
C36 C34 C35 C30 177.5(7)
C31 C30 C35 C34 1.7(10)
B1 C30 C35 C34 176.0(7)
C33 C34 C36 F13 -170.3(7)
C35 C34 C36 F13 11.5(11)
C33 C34 C36 F15 -48.5(10)
C35 C34 C36 F15 133.3(8)
C33 C34 C36 F14 68.7(10)
C35 C34 C36 F14 -109.5(9)
C31 C32 C37 F17 -147.1(8)
C33 C32 C37 F17 34.1(10)
C31 C32 C37 F16 91.6(10)
C33 C32 C37 F16 -87.2(9)
C31 C32 C37 F18 -27.1(11)
C33 C32 C37 F18 154.1(7)
C43 C38 C39 C40 -3.0(10)
B1 C38 C39 C40 -177.6(6)
C38 C39 C40 C41 2.6(11)
C38 C39 C40 C44 -174.9(6)
C39 C40 C41 C42 -0.2(10)
C44 C40 C41 C42 177.3(6)
C40 C41 C42 C43 -1.5(10)
C40 C41 C42 C45 -178.8(7)
C39 C38 C43 C42 1.1(10)
B1 C38 C43 C42 175.5(6)
C41 C42 C43 C38 1.0(11)
C45 C42 C43 C38 178.3(7)
C39 C40 C44 F24 -8.6(10)
C41 C40 C44 F24 173.8(7)
C39 C40 C44 F22 112.1(9)
C41 C40 C44 F22 -65.4(10)
C39 C40 C44 F23 -130.4(8)
C41 C40 C44 F23 52.0(10)
C41 C42 C45 F21 76.6(10)
C43 C42 C45 F21 -100.7(9)
C41 C42 C45 F20 -45.0(10)
C43 C42 C45 F20 137.7(7)
C41 C42 C45 F19 -163.1(7)
C43 C42 C45 F19 19.6(10)
C46 C47 C48 C49 178.9(12)
C47 C48 C49 C50 179.5(11)
C10 C9 N1 C5 -81.3(9)
C10 C9 N1 C1 152.2(7)
C10 C9 N1 Zn1 35.0(8)
C6 C5 N1 C9 150.8(7)
C6 C5 N1 C1 -82.3(8)
C6 C5 N1 Zn1 33.8(8)
C2 C1 N1 C9 -81.8(9)
C2 C1 N1 C5 150.5(8)
C2 C1 N1 Zn1 35.2(9)
C1 C2 N2 C4 164.7(8)
C1 C2 N2 C3 -78.5(9)
C1 C2 N2 Zn1 37.7(9)
C5 C6 N3 C8 -78.2(9)
C5 C6 N3 C7 164.4(7)
C5 C6 N3 Zn1 41.7(8)
C9 C10 N4 C11 165.3(8)
C9 C10 N4 C12 -77.0(10)
C9 C10 N4 Zn1 39.4(8)
O2 C13 O1 Zn1 1.0(17)
C15 C14 B1 C30 -37.0(10)
C19 C14 B1 C30 150.9(6)
C15 C14 B1 C38 -154.2(7)
C19 C14 B1 C38 33.7(10)
C15 C14 B1 C22 85.3(8)
C19 C14 B1 C22 -86.8(8)
C35 C30 B1 C14 145.8(7)
C31 C30 B1 C14 -40.2(9)
C35 C30 B1 C38 -90.3(8)
C31 C30 B1 C38 83.7(7)
C35 C30 B1 C22 29.5(9)
C31 C30 B1 C22 -156.5(6)
C43 C38 B1 C14 30.1(10)
C39 C38 B1 C14 -155.8(6)
C43 C38 B1 C30 -89.8(8)
C39 C38 B1 C30 84.3(8)
C43 C38 B1 C22 147.6(7)
C39 C38 B1 C22 -38.3(9)
C27 C22 B1 C14 94.6(8)
C23 C22 B1 C14 -79.3(8)
C27 C22 B1 C30 -146.3(7)
C23 C22 B1 C30 39.8(9)
C27 C22 B1 C38 -29.5(9)
C23 C22 B1 C38 156.6(6)
